data_7152213
loop_
_publ_author_name
'Ruff, Bettina M.'
'Zhong, Sabilla'
'Nieger, Martin'
'Br\"ase, Stefan'

_publ_section_title
;
 Thiolation of symmetrical and unsymmetrical diketopiperazines.
;
_journal_issue 5
_journal_name_full 'Organic &amp; biomolecular chemistry'
_journal_page_first 935
_journal_page_last 940
_journal_paper_doi 10.1039/c2ob06663g
_journal_volume 10
_journal_year 2012
_chemical_absolute_configuration ad
_chemical_formula_moiety 'C18 H24 N2 O2 S2'
_chemical_formula_sum 'C18 H24 N2 O2 S2'
_chemical_formula_weight 364.51
_chemical_name_systematic
;
dodecahydro-6a,13a-epidithiopyrazino[1,2-a:4,5-a']diindole-6,13(1H,7H)-dione
;
_space_group_IT_number 19
_symmetry_cell_setting orthorhombic
_symmetry_space_group_name_Hall 'P 2ac 2ab'
_symmetry_space_group_name_H-M 'P 21 21 21'
_atom_sites_solution_hydrogens geom
_atom_sites_solution_primary direct
_atom_sites_solution_secondary difmap
_audit_creation_method SHELXL-97
_cell_angle_alpha 90.00
_cell_angle_beta 90.00
_cell_angle_gamma 90.00
_cell_formula_units_Z 4
_cell_length_a 6.4416(6)
_cell_length_b 10.8045(5)
_cell_length_c 24.627(2)
_cell_measurement_reflns_used 214
_cell_measurement_temperature 123(2)
_cell_measurement_theta_max 25.0
_cell_measurement_theta_min 2.5
_cell_volume 1714.0(2)
_computing_cell_refinement EVALCCD
_computing_data_collection Collect
_computing_data_reduction EVALCCD
_computing_molecular_graphics XP
_computing_publication_material 'SHELXL-97 (Sheldrick, 1997)'
_computing_structure_refinement 'SHELXL-97 (Sheldrick, 1997)'
_computing_structure_solution 'SHELXS-97 (Sheldrick, 1990)'
_diffrn_ambient_temperature 123(2)
_diffrn_measured_fraction_theta_full 0.997
_diffrn_measured_fraction_theta_max 0.997
_diffrn_measurement_device_type 'Bruker-Nonius KappaCCD'
_diffrn_measurement_method 'rotation in phi, 1 deg.'
_diffrn_radiation_monochromator graphite
_diffrn_radiation_source 'fine-focus sealed tube'
_diffrn_radiation_type MoK\a
_diffrn_radiation_wavelength 0.71073
_diffrn_reflns_av_R_equivalents 0.0354
_diffrn_reflns_av_sigmaI/netI 0.0403
_diffrn_reflns_limit_h_max 8
_diffrn_reflns_limit_h_min -8
_diffrn_reflns_limit_k_max 14
_diffrn_reflns_limit_k_min -11
_diffrn_reflns_limit_l_max 30
_diffrn_reflns_limit_l_min -31
_diffrn_reflns_number 12711
_diffrn_reflns_theta_full 27.48
_diffrn_reflns_theta_max 27.48
_diffrn_reflns_theta_min 3.12
_exptl_absorpt_coefficient_mu 0.324
_exptl_absorpt_correction_T_max 0.9803
_exptl_absorpt_correction_T_min 0.8165
_exptl_absorpt_correction_type multi-scan
_exptl_absorpt_process_details 'SADABS (Sheldrick, 2008)'
_exptl_crystal_colour yellow
_exptl_crystal_density_diffrn 1.413
_exptl_crystal_density_meas ?
_exptl_crystal_density_method 'not measured'
_exptl_crystal_description plates
_exptl_crystal_F_000 776
_exptl_crystal_size_max 0.30
_exptl_crystal_size_mid 0.20
_exptl_crystal_size_min 0.05
_refine_diff_density_max 0.253
_refine_diff_density_min -0.199
_refine_diff_density_rms 0.047
_refine_ls_abs_structure_details 'Flack H D (1983), Acta Cryst. A39, 876-881'
_refine_ls_abs_structure_Flack 0.07(6)
_refine_ls_extinction_method none
_refine_ls_goodness_of_fit_ref 1.070
_refine_ls_hydrogen_treatment constr
_refine_ls_matrix_type full
_refine_ls_number_parameters 217
_refine_ls_number_reflns 3924
_refine_ls_number_restraints 0
_refine_ls_restrained_S_all 1.070
_refine_ls_R_factor_all 0.0454
_refine_ls_R_factor_gt 0.0353
_refine_ls_shift/su_max 0.000
_refine_ls_shift/su_mean 0.000
_refine_ls_structure_factor_coef Fsqd
_refine_ls_weighting_details 'calc w=1/[\s^2^(Fo^2^)+(0.0289P)^2^+0.5072P] where P=(Fo^2^+2Fc^2^)/3'
_refine_ls_weighting_scheme calc
_refine_ls_wR_factor_gt 0.0712
_refine_ls_wR_factor_ref 0.0745
_reflns_number_gt 3471
_reflns_number_total 3924
_reflns_threshold_expression >2sigma(I)
_cod_data_source_file c2ob06663g.txt
_cod_data_source_block sb343_hy
_cod_depositor_comments
;
The following automatic conversions were performed:

'_exptl_crystal_density_meas' value 'none' was changed to '?' - the
value is perceived as not measured.

Automatic conversion script
Id: cif_fix_values 3008 2015-01-20 13:52:24Z robertas 
;
_cod_database_code 7152213

loop_
_symmetry_equiv_pos_as_xyz
'x, y, z'
'-x+1/2, -y, z+1/2'
'-x, y+1/2, -z+1/2'
'x+1/2, -y+1/2, -z'

loop_
_atom_site_label
_atom_site_type_symbol
_atom_site_fract_x
_atom_site_fract_y
_atom_site_fract_z
_atom_site_U_iso_or_equiv
_atom_site_adp_type
_atom_site_occupancy
_atom_site_symmetry_multiplicity
_atom_site_calc_flag
_atom_site_refinement_flags
S1 S 0.15554(8) 0.40109(5) 0.35828(2) 0.02341(12) Uani 1 1 d .
S2 S 0.03469(8) 0.48134(5) 0.42756(2) 0.02495(13) Uani 1 1 d .
N1 N 0.4224(3) 0.59478(15) 0.37241(6) 0.0195(4) Uani 1 1 d .
C2 C 0.5060(3) 0.66359(18) 0.32620(8) 0.0203(4) Uani 1 1 d .
H2 H 0.4154 0.7361 0.3175 0.024 Uiso 1 1 calc R
C3 C 0.7262(3) 0.7058(2) 0.33791(8) 0.0218(5) Uani 1 1 d .
H3A H 0.7222 0.7773 0.3630 0.026 Uiso 1 1 calc R
H3B H 0.8027 0.6381 0.3561 0.026 Uiso 1 1 calc R
C4 C 0.8402(4) 0.7424(2) 0.28670(8) 0.0264(5) Uani 1 1 d .
H4A H 0.9836 0.7678 0.2959 0.032 Uiso 1 1 calc R
H4B H 0.7695 0.8139 0.2696 0.032 Uiso 1 1 calc R
C5 C 0.8462(4) 0.6349(2) 0.24696(8) 0.0256(5) Uani 1 1 d .
H5A H 0.9202 0.6607 0.2136 0.031 Uiso 1 1 calc R
H5B H 0.9238 0.5652 0.2633 0.031 Uiso 1 1 calc R
C6 C 0.6292(3) 0.5924(2) 0.23233(8) 0.0239(4) Uani 1 1 d .
H6A H 0.6393 0.5162 0.2101 0.029 Uiso 1 1 calc R
H6B H 0.5621 0.6568 0.2098 0.029 Uiso 1 1 calc R
C7 C 0.4926(3) 0.56639(18) 0.28127(8) 0.0210(4) Uani 1 1 d .
H7 H 0.3454 0.5628 0.2685 0.025 Uiso 1 1 calc R
C8 C 0.5393(3) 0.44635(18) 0.31154(7) 0.0196(4) Uani 1 1 d .
H8A H 0.4859 0.3737 0.2914 0.023 Uiso 1 1 calc R
H8B H 0.6902 0.4361 0.3176 0.023 Uiso 1 1 calc R
C9 C 0.4248(3) 0.46367(18) 0.36470(8) 0.0184(4) Uani 1 1 d .
C10 C 0.5124(3) 0.39686(18) 0.41370(7) 0.0173(4) Uani 1 1 d .
O10 O 0.6372(2) 0.31286(12) 0.41040(5) 0.0230(3) Uani 1 1 d .
N11 N 0.4323(3) 0.44209(14) 0.45969(6) 0.0176(4) Uani 1 1 d .
C12 C 0.4753(3) 0.40187(18) 0.51542(7) 0.0168(4) Uani 1 1 d .
H12 H 0.4745 0.3095 0.5176 0.020 Uiso 1 1 calc R
C13 C 0.6832(3) 0.4521(2) 0.53405(8) 0.0198(4) Uani 1 1 d .
H13A H 0.7956 0.4015 0.5179 0.024 Uiso 1 1 calc R
H13B H 0.6994 0.5379 0.5206 0.024 Uiso 1 1 calc R
C14 C 0.7058(3) 0.4515(2) 0.59524(8) 0.0223(4) Uani 1 1 d .
H14A H 0.7025 0.3652 0.6088 0.027 Uiso 1 1 calc R
H14B H 0.8408 0.4884 0.6055 0.027 Uiso 1 1 calc R
C15 C 0.5317(3) 0.52438(18) 0.62059(8) 0.0202(4) Uani 1 1 d .
H15A H 0.5361 0.6108 0.6072 0.024 Uiso 1 1 calc R
H15B H 0.5495 0.5259 0.6605 0.024 Uiso 1 1 calc R
C16 C 0.3243(3) 0.46724(19) 0.60666(7) 0.0190(4) Uani 1 1 d .
H16A H 0.2123 0.5189 0.6223 0.023 Uiso 1 1 calc R
H16B H 0.3155 0.3842 0.6235 0.023 Uiso 1 1 calc R
C17 C 0.2897(3) 0.45496(19) 0.54595(8) 0.0184(4) Uani 1 1 d .
H17 H 0.1695 0.3979 0.5402 0.022 Uiso 1 1 calc R
C18 C 0.2441(3) 0.57496(19) 0.51561(8) 0.0206(4) Uani 1 1 d .
H18A H 0.0988 0.6017 0.5213 0.025 Uiso 1 1 calc R
H18B H 0.3388 0.6420 0.5273 0.025 Uiso 1 1 calc R
C19 C 0.2819(3) 0.54030(19) 0.45707(8) 0.0196(4) Uani 1 1 d .
C20 C 0.3518(3) 0.64244(18) 0.41949(8) 0.0193(4) Uani 1 1 d .
O20 O 0.3430(2) 0.75200(12) 0.43004(6) 0.0243(3) Uani 1 1 d .

loop_
_atom_site_aniso_label
_atom_site_aniso_U_11
_atom_site_aniso_U_22
_atom_site_aniso_U_33
_atom_site_aniso_U_23
_atom_site_aniso_U_13
_atom_site_aniso_U_12
S1 0.0224(2) 0.0251(3) 0.0227(2) -0.0019(2) -0.0044(2) -0.0031(2)
S2 0.0176(2) 0.0346(3) 0.0227(2) 0.0000(2) -0.0030(2) 0.0010(2)
N1 0.0277(9) 0.0129(8) 0.0181(8) 0.0010(7) -0.0013(6) 0.0010(7)
C2 0.0258(11) 0.0175(10) 0.0176(9) 0.0020(8) -0.0021(8) 0.0027(9)
C3 0.0285(11) 0.0193(11) 0.0175(10) -0.0011(8) -0.0029(8) -0.0013(9)
C4 0.0292(12) 0.0250(11) 0.0250(10) 0.0007(9) -0.0026(10) -0.0066(10)
C5 0.0297(11) 0.0274(11) 0.0198(10) 0.0009(9) 0.0023(9) -0.0006(10)
C6 0.0318(11) 0.0216(10) 0.0183(9) 0.0016(9) -0.0028(8) -0.0010(10)
C7 0.0237(11) 0.0209(10) 0.0183(9) 0.0001(8) -0.0035(8) -0.0005(8)
C8 0.0240(10) 0.0163(10) 0.0184(9) -0.0022(8) -0.0009(8) -0.0008(9)
C9 0.0185(9) 0.0143(10) 0.0226(10) -0.0031(8) -0.0026(8) -0.0016(8)
C10 0.0190(9) 0.0137(9) 0.0193(9) -0.0006(8) -0.0027(7) -0.0030(8)
O10 0.0273(8) 0.0169(7) 0.0248(7) -0.0024(6) -0.0020(6) 0.0067(7)
N11 0.0213(8) 0.0139(8) 0.0175(8) -0.0001(7) -0.0014(7) 0.0037(7)
C12 0.0206(9) 0.0134(9) 0.0164(9) 0.0025(8) -0.0008(8) 0.0010(9)
C13 0.0177(10) 0.0219(11) 0.0198(9) -0.0018(8) 0.0008(8) 0.0008(8)
C14 0.0210(10) 0.0246(12) 0.0214(10) 0.0010(9) -0.0040(8) -0.0010(8)
C15 0.0207(9) 0.0204(10) 0.0194(9) -0.0008(8) -0.0009(8) -0.0015(9)
C16 0.0218(10) 0.0181(11) 0.0170(9) 0.0006(8) 0.0028(8) -0.0046(9)
C17 0.0152(9) 0.0169(10) 0.0230(10) 0.0007(8) -0.0004(7) -0.0015(8)
C18 0.0188(9) 0.0205(11) 0.0225(10) -0.0016(9) -0.0004(8) 0.0027(9)
C19 0.0161(9) 0.0205(11) 0.0220(10) -0.0011(9) -0.0029(7) 0.0039(8)
C20 0.0182(9) 0.0186(10) 0.0210(10) -0.0001(8) -0.0026(8) 0.0031(8)
O20 0.0327(8) 0.0161(7) 0.0240(7) -0.0008(6) 0.0003(7) 0.0066(7)

loop_
_atom_type_symbol
_atom_type_description
_atom_type_scat_dispersion_real
_atom_type_scat_dispersion_imag
_atom_type_scat_source
C C 0.0033 0.0016 'International Tables Vol C Tables 4.2.6.8 and 6.1.1.4'
H H 0.0000 0.0000 'International Tables Vol C Tables 4.2.6.8 and 6.1.1.4'
N N 0.0061 0.0033 'International Tables Vol C Tables 4.2.6.8 and 6.1.1.4'
O O 0.0106 0.0060 'International Tables Vol C Tables 4.2.6.8 and 6.1.1.4'
S S 0.1246 0.1234 'International Tables Vol C Tables 4.2.6.8 and 6.1.1.4'

loop_
_geom_angle_atom_site_label_1
_geom_angle_atom_site_label_2
_geom_angle_atom_site_label_3
_geom_angle
C9 S1 S2 97.36(7)
C19 S2 S1 98.26(7)
C20 N1 C9 119.78(16)
C20 N1 C2 126.84(16)
C9 N1 C2 113.36(15)
N1 C2 C3 110.43(16)
N1 C2 C7 101.15(15)
C3 C2 C7 113.38(17)
N1 C2 H2 110.5
C3 C2 H2 110.5
C7 C2 H2 110.5
C4 C3 C2 111.97(17)
C4 C3 H3A 109.2
C2 C3 H3A 109.2
C4 C3 H3B 109.2
C2 C3 H3B 109.2
H3A C3 H3B 107.9
C3 C4 C5 110.46(17)
C3 C4 H4A 109.6
C5 C4 H4A 109.6
C3 C4 H4B 109.6
C5 C4 H4B 109.6
H4A C4 H4B 108.1
C6 C5 C4 111.19(19)
C6 C5 H5A 109.4
C4 C5 H5A 109.4
C6 C5 H5B 109.4
C4 C5 H5B 109.4
H5A C5 H5B 108.0
C5 C6 C7 113.70(16)
C5 C6 H6A 108.8
C7 C6 H6A 108.8
C5 C6 H6B 108.8
C7 C6 H6B 108.8
H6A C6 H6B 107.7
C6 C7 C8 115.53(17)
C6 C7 C2 114.53(17)
C8 C7 C2 102.67(15)
C6 C7 H7 107.9
C8 C7 H7 107.9
C2 C7 H7 107.9
C9 C8 C7 102.80(16)
C9 C8 H8A 111.2
C7 C8 H8A 111.2
C9 C8 H8B 111.2
C7 C8 H8B 111.2
H8A C8 H8B 109.1
N1 C9 C8 104.05(16)
N1 C9 C10 111.74(16)
C8 C9 C10 116.64(16)
N1 C9 S1 111.08(13)
C8 C9 S1 109.52(13)
C10 C9 S1 103.94(13)
O10 C10 N11 125.80(17)
O10 C10 C9 123.30(17)
N11 C10 C9 110.90(16)
C10 N11 C19 119.45(15)
C10 N11 C12 127.71(16)
C19 N11 C12 112.82(14)
N11 C12 C13 110.12(16)
N11 C12 C17 101.67(15)
C13 C12 C17 114.13(15)
N11 C12 H12 110.2
C13 C12 H12 110.2
C17 C12 H12 110.2
C14 C13 C12 112.60(16)
C14 C13 H13A 109.1
C12 C13 H13A 109.1
C14 C13 H13B 109.1
C12 C13 H13B 109.1
H13A C13 H13B 107.8
C15 C14 C13 109.82(17)
C15 C14 H14A 109.7
C13 C14 H14A 109.7
C15 C14 H14B 109.7
C13 C14 H14B 109.7
H14A C14 H14B 108.2
C14 C15 C16 110.51(16)
C14 C15 H15A 109.5
C16 C15 H15A 109.5
C14 C15 H15B 109.5
C16 C15 H15B 109.5
H15A C15 H15B 108.1
C15 C16 C17 112.91(16)
C15 C16 H16A 109.0
C17 C16 H16A 109.0
C15 C16 H16B 109.0
C17 C16 H16B 109.0
H16A C16 H16B 107.8
C16 C17 C12 113.82(16)
C16 C17 C18 115.89(17)
C12 C17 C18 103.25(16)
C16 C17 H17 107.8
C12 C17 H17 107.8
C18 C17 H17 107.8
C19 C18 C17 103.07(16)
C19 C18 H18A 111.1
C17 C18 H18A 111.1
C19 C18 H18B 111.1
C17 C18 H18B 111.1
H18A C18 H18B 109.1
N11 C19 C20 111.47(16)
N11 C19 C18 104.40(15)
C20 C19 C18 116.90(17)
N11 C19 S2 109.94(13)
C20 C19 S2 105.43(13)
C18 C19 S2 108.66(14)
O20 C20 N1 124.94(18)
O20 C20 C19 124.64(18)
N1 C20 C19 110.42(16)

loop_
_geom_bond_atom_site_label_1
_geom_bond_atom_site_label_2
_geom_bond_distance
S1 C9 1.8684(19)
S1 S2 2.0661(8)
S2 C19 1.863(2)
N1 C20 1.348(2)
N1 C9 1.429(3)
N1 C2 1.462(2)
C2 C3 1.518(3)
C2 C7 1.528(3)
C2 H2 1.0000
C3 C4 1.512(3)
C3 H3A 0.9900
C3 H3B 0.9900
C4 C5 1.520(3)
C4 H4A 0.9900
C4 H4B 0.9900
C5 C6 1.515(3)
C5 H5A 0.9900
C5 H5B 0.9900
C6 C7 1.518(3)
C6 H6A 0.9900
C6 H6B 0.9900
C7 C8 1.526(3)
C7 H7 1.0000
C8 C9 1.514(3)
C8 H8A 0.9900
C8 H8B 0.9900
C9 C10 1.515(3)
C10 O10 1.215(2)
C10 N11 1.337(2)
N11 C19 1.438(2)
N11 C12 1.466(2)
C12 C13 1.516(3)
C12 C17 1.524(3)
C12 H12 1.0000
C13 C14 1.514(3)
C13 H13A 0.9900
C13 H13B 0.9900
C14 C15 1.506(3)
C14 H14A 0.9900
C14 H14B 0.9900
C15 C16 1.511(3)
C15 H15A 0.9900
C15 H15B 0.9900
C16 C17 1.517(3)
C16 H16A 0.9900
C16 H16B 0.9900
C17 C18 1.525(3)
C17 H17 1.0000
C18 C19 1.509(3)
C18 H18A 0.9900
C18 H18B 0.9900
C19 C20 1.509(3)
C20 O20 1.213(2)

loop_
_geom_hbond_atom_site_label_D
_geom_hbond_atom_site_label_H
_geom_hbond_atom_site_label_A
_geom_hbond_distance_DH
_geom_hbond_distance_HA
_geom_hbond_distance_DA
_geom_hbond_angle_DHA
_geom_hbond_site_symmetry_A
C3 H3B S2 0.99 2.86 3.835(2) 167.3 1_655
C13 H13A S2 0.99 2.84 3.479(2) 122.9 1_655
C16 H16B O10 0.99 2.56 3.285(2) 130.0 4_456
C17 H17 O10 1.00 2.59 3.239(2) 122.6 4_456
C18 H18A O20 0.99 2.58 3.459(2) 148.2 4_466

loop_
_geom_torsion_atom_site_label_1
_geom_torsion_atom_site_label_2
_geom_torsion_atom_site_label_3
_geom_torsion_atom_site_label_4
_geom_torsion
C9 S1 S2 C19 -9.21(9)
C20 N1 C2 C3 76.7(2)
C9 N1 C2 C3 -101.71(19)
C20 N1 C2 C7 -162.95(19)
C9 N1 C2 C7 18.6(2)
N1 C2 C3 C4 162.87(17)
C7 C2 C3 C4 50.2(2)
C2 C3 C4 C5 -58.1(2)
C3 C4 C5 C6 58.6(2)
C4 C5 C6 C7 -51.6(2)
C5 C6 C7 C8 -75.1(2)
C5 C6 C7 C2 44.0(2)
N1 C2 C7 C6 -161.20(16)
C3 C2 C7 C6 -43.0(2)
N1 C2 C7 C8 -35.17(19)
C3 C2 C7 C8 83.1(2)
C6 C7 C8 C9 165.05(16)
C2 C7 C8 C9 39.7(2)
C20 N1 C9 C8 -172.54(17)
C2 N1 C9 C8 6.0(2)
C20 N1 C9 C10 -45.9(3)
C2 N1 C9 C10 132.69(17)
C20 N1 C9 S1 69.7(2)
C2 N1 C9 S1 -111.74(16)
C7 C8 C9 N1 -28.23(19)
C7 C8 C9 C10 -151.78(16)
C7 C8 C9 S1 90.59(16)
S2 S1 C9 N1 -51.52(14)
S2 S1 C9 C8 -165.89(12)
S2 S1 C9 C10 68.79(12)
N1 C9 C10 O10 -135.43(19)
C8 C9 C10 O10 -15.9(3)
S1 C9 C10 O10 104.71(19)
N1 C9 C10 N11 45.2(2)
C8 C9 C10 N11 164.73(16)
S1 C9 C10 N11 -74.63(17)
O10 C10 N11 C19 -178.58(19)
C9 C10 N11 C19 0.7(2)
O10 C10 N11 C12 0.0(3)
C9 C10 N11 C12 179.32(17)
C10 N11 C12 C13 77.2(2)
C19 N11 C12 C13 -104.12(18)
C10 N11 C12 C17 -161.44(18)
C19 N11 C12 C17 17.2(2)
N11 C12 C13 C14 160.90(17)
C17 C12 C13 C14 47.3(2)
C12 C13 C14 C15 -56.8(2)
C13 C14 C15 C16 60.9(2)
C14 C15 C16 C17 -56.1(2)
C15 C16 C17 C12 46.1(2)
C15 C16 C17 C18 -73.5(2)
N11 C12 C17 C16 -160.12(16)
C13 C12 C17 C16 -41.6(2)
N11 C12 C17 C18 -33.66(18)
C13 C12 C17 C18 84.85(19)
C16 C17 C18 C19 163.56(16)
C12 C17 C18 C19 38.43(19)
C10 N11 C19 C20 -47.5(2)
C12 N11 C19 C20 133.70(17)
C10 N11 C19 C18 -174.60(17)
C12 N11 C19 C18 6.6(2)
C10 N11 C19 S2 69.0(2)
C12 N11 C19 S2 -109.77(15)
C17 C18 C19 N11 -27.73(19)
C17 C18 C19 C20 -151.37(17)
C17 C18 C19 S2 89.54(16)
S1 S2 C19 N11 -51.80(13)
S1 S2 C19 C20 68.47(13)
S1 S2 C19 C18 -165.48(13)
C9 N1 C20 O20 -179.89(18)
C2 N1 C20 O20 1.8(3)
C9 N1 C20 C19 -0.8(3)
C2 N1 C20 C19 -179.10(17)
N11 C19 C20 O20 -134.2(2)
C18 C19 C20 O20 -14.2(3)
S2 C19 C20 O20 106.6(2)
N11 C19 C20 N1 46.7(2)
C18 C19 C20 N1 166.64(17)
S2 C19 C20 N1 -72.56(18)
